data_1501947
loop_
_publ_author_name
'Yin, Guangwei'
'Zhu, Yuanxun'
'Zhang, Li'
'Lu, Ping'
'Wang, Yanguang'

_publ_section_title
;
 Preparation of allenephosphoramide and its utility in the preparation of
 4,9-dihydro-2h-benzo[f]isoindoles.
;
_journal_issue 5
_journal_name_full 'Organic letters'
_journal_page_first 940
_journal_page_last 943
_journal_paper_doi 10.1021/ol102992n
_journal_volume 13
_journal_year 2011
_chemical_formula_moiety 'C32 H32 N O4 P'
_chemical_formula_sum 'C32 H32 N O4 P'
_chemical_formula_weight 525.56
_chemical_name_systematic
; 
 ? 
;
_space_group_IT_number 2
_symmetry_cell_setting triclinic
_symmetry_space_group_name_Hall '-P 1'
_symmetry_space_group_name_H-M 'P -1'
_atom_sites_solution_hydrogens geom
_atom_sites_solution_primary direct
_atom_sites_solution_secondary difmap
_audit_creation_method SHELXL-97
_cell_angle_alpha 88.876(5)
_cell_angle_beta 76.621(6)
_cell_angle_gamma 82.373(6)
_cell_formula_units_Z 2
_cell_length_a 9.8093(8)
_cell_length_b 12.2537(7)
_cell_length_c 12.4626(9)
_cell_measurement_reflns_used 2784
_cell_measurement_temperature 293(2)
_cell_measurement_theta_max 29.3170
_cell_measurement_theta_min 3.2993
_cell_volume 1444.36(18)
_computing_cell_refinement
;
CrysAlisPro, Oxford Diffraction Ltd.,
Version 1.171.33.52 (release 06-11-2009 CrysAlis171 .NET)
(compiled Nov  6 2009,16:24:50)
;
_computing_data_collection
;
CrysAlisPro, Oxford Diffraction Ltd.,
Version 1.171.33.52 (release 06-11-2009 CrysAlis171 .NET)
(compiled Nov  6 2009,16:24:50)
;
_computing_data_reduction
;
CrysAlisPro, Oxford Diffraction Ltd.,
Version 1.171.33.52 (release 06-11-2009 CrysAlis171 .NET)
(compiled Nov  6 2009,16:24:50)
;
_computing_molecular_graphics
;
 OLEX2: a complete structure solution, refinement and analysis program.
 Dolomanov et al., J. Appl. Cryst. (2009). 42, 339-341
;
_computing_publication_material
;
 OLEX2: a complete structure solution, refinement and analysis program.
 Dolomanov et al., J. Appl. Cryst. (2009). 42, 339-341
;
_diffrn_ambient_temperature 293(2)
_diffrn_detector_area_resol_mean 10.3592
_diffrn_measured_fraction_theta_full 0.998
_diffrn_measured_fraction_theta_max 0.998
_diffrn_measurement_device_type 'Xcalibur, Atlas, Gemini ultra'
_diffrn_measurement_method '\w scans'
_diffrn_radiation_monochromator graphite
_diffrn_radiation_source 'fine-focus sealed tube'
_diffrn_radiation_type MoK\a
_diffrn_radiation_wavelength 0.71073
_diffrn_reflns_av_R_equivalents 0.0382
_diffrn_reflns_av_sigmaI/netI 0.0861
_diffrn_reflns_limit_h_max 9
_diffrn_reflns_limit_h_min -11
_diffrn_reflns_limit_k_max 14
_diffrn_reflns_limit_k_min -14
_diffrn_reflns_limit_l_max 15
_diffrn_reflns_limit_l_min -14
_diffrn_reflns_number 11705
_diffrn_reflns_theta_full 25.34
_diffrn_reflns_theta_max 25.34
_diffrn_reflns_theta_min 3.31
_exptl_absorpt_coefficient_mu 0.131
_exptl_absorpt_correction_T_max 0.969
_exptl_absorpt_correction_T_min 0.956
_exptl_absorpt_correction_type multi-scan
_exptl_absorpt_process_details
;
CrysAlisPro, Oxford Diffraction Ltd.,
Version 1.171.33.53 (release 17-11-2009 CrysAlis171 .NET)
(compiled Nov 17 2009,16:58:22)
Empirical absorption correction using spherical harmonics,
 implemented in SCALE3 ABSPACK scaling algorithm.
;
_exptl_crystal_colour yellow
_exptl_crystal_density_diffrn 1.208
_exptl_crystal_density_method 'not measured'
_exptl_crystal_description block
_exptl_crystal_F_000 556
_exptl_crystal_size_max 0.34
_exptl_crystal_size_mid 0.32
_exptl_crystal_size_min 0.24
_refine_diff_density_max 0.269
_refine_diff_density_min -0.265
_refine_diff_density_rms 0.039
_refine_ls_extinction_method none
_refine_ls_goodness_of_fit_ref 0.876
_refine_ls_hydrogen_treatment constr
_refine_ls_matrix_type full
_refine_ls_number_parameters 346
_refine_ls_number_reflns 5278
_refine_ls_number_restraints 0
_refine_ls_restrained_S_all 0.876
_refine_ls_R_factor_all 0.1279
_refine_ls_R_factor_gt 0.0520
_refine_ls_shift/su_max 0.001
_refine_ls_shift/su_mean 0.000
_refine_ls_structure_factor_coef Fsqd
_refine_ls_weighting_details 'calc w=1/[\s^2^(Fo^2^)+(0.0735P)^2^+0.0000P] where P=(Fo^2^+2Fc^2^)/3'
_refine_ls_weighting_scheme calc
_refine_ls_wR_factor_gt 0.1227
_refine_ls_wR_factor_ref 0.1435
_reflns_number_gt 2474
_reflns_number_total 5278
_reflns_threshold_expression >2sigma(I)
_cod_data_source_file ol102992n_si_005.cif
_cod_data_source_block 100521_ygw511_18
_cod_depositor_comments
;
The following automatic conversions were performed:

'_symmetry_cell_setting' value 'Triclinic' changed to 'triclinic'
according to /home/saulius/struct/CIF-dictionaries/cif_core.dic
dictionary named 'cif_core.dic' version 2.4.1 from 2010-06-29.

Automatic conversion script
Id: cif_fix_values 1715 2011-07-08 13:25:40Z adriana 

The following automatic conversions were performed:

'_exptl_absorpt_correction_type' value 'multi-scan'' was replaced
with the value 'multi-scan' as specified in the replacement file
'src/cod-tools/trunk/data/replacement-values/replacement_values.lst'.

Automatic conversion script
Id: cif_fix_values 5376 2017-05-30 11:51:03Z andrius 
;
_cod_original_cell_volume 1444.37(18)
_cod_database_code 1501947

loop_
_symmetry_equiv_pos_as_xyz
'x, y, z'
'-x, -y, -z'

loop_
_atom_site_label
_atom_site_type_symbol
_atom_site_fract_x
_atom_site_fract_y
_atom_site_fract_z
_atom_site_U_iso_or_equiv
_atom_site_adp_type
_atom_site_occupancy
_atom_site_symmetry_multiplicity
_atom_site_calc_flag
_atom_site_refinement_flags
P P 0.95346(10) 0.68171(7) 0.03435(6) 0.0689(3) Uani 1 1 d .
O1 O 0.8593(2) 0.46188(13) 0.29972(15) 0.0715(6) Uani 1 1 d .
O2 O 1.0819(3) 0.7462(2) 0.03216(18) 0.0978(7) Uani 1 1 d .
O3 O 0.9639(2) 0.61406(15) -0.06272(15) 0.0851(7) Uani 1 1 d .
O4 O 0.8399(3) 0.78554(15) 0.05311(16) 0.0804(6) Uani 1 1 d .
N N 0.9273(3) 0.60737(17) 0.14564(17) 0.0629(6) Uani 1 1 d .
H H 0.9341 0.5375 0.1350 0.075 Uiso 1 1 calc R
C1 C 0.5842(4) 1.0282(3) 0.6383(3) 0.0809(9) Uani 1 1 d .
H1 H 0.5565 0.9599 0.6293 0.097 Uiso 1 1 calc R
C2 C 0.4946(4) 1.1214(4) 0.6286(3) 0.1048(12) Uani 1 1 d .
H2 H 0.4081 1.1160 0.6119 0.126 Uiso 1 1 calc R
C3 C 0.5323(5) 1.2222(3) 0.6433(3) 0.1012(12) Uani 1 1 d .
H3 H 0.4709 1.2857 0.6380 0.121 Uiso 1 1 calc R
C4 C 0.6609(5) 1.2297(3) 0.6660(3) 0.0853(10) Uani 1 1 d .
H4 H 0.6875 1.2984 0.6751 0.102 Uiso 1 1 calc R
C5 C 0.7512(3) 1.1352(2) 0.6753(2) 0.0661(8) Uani 1 1 d .
H5 H 0.8380 1.1410 0.6912 0.079 Uiso 1 1 calc R
C6 C 0.7147(3) 1.0323(2) 0.6612(2) 0.0543(7) Uani 1 1 d .
C7 C 0.8140(3) 0.9299(2) 0.66391(19) 0.0507(7) Uani 1 1 d .
C8 C 0.9507(3) 0.93547(18) 0.6954(2) 0.0508(7) Uani 1 1 d .
C9 C 0.9569(4) 0.9637(3) 0.8005(2) 0.0810(9) Uani 1 1 d .
H9 H 0.8735 0.9820 0.8536 0.097 Uiso 1 1 calc R
C10 C 1.0837(5) 0.9652(3) 0.8278(3) 0.0972(11) Uani 1 1 d .
H10 H 1.0857 0.9847 0.8991 0.117 Uiso 1 1 calc R
C11 C 1.2076(4) 0.9383(3) 0.7512(4) 0.0846(10) Uani 1 1 d .
H11 H 1.2937 0.9379 0.7705 0.101 Uiso 1 1 calc R
C12 C 1.2036(4) 0.9121(2) 0.6463(3) 0.0762(9) Uani 1 1 d .
H12 H 1.2874 0.8953 0.5931 0.091 Uiso 1 1 calc R
C13 C 1.0761(3) 0.9104(2) 0.6188(2) 0.0618(8) Uani 1 1 d .
H13 H 1.0746 0.8919 0.5471 0.074 Uiso 1 1 calc R
C14 C 0.7893(3) 0.8339(2) 0.6332(2) 0.0554(7) Uani 1 1 d .
C15 C 0.7660(3) 0.7392(2) 0.5986(2) 0.0506(7) Uani 1 1 d .
C16 C 0.6899(3) 0.6632(2) 0.6796(2) 0.0542(7) Uani 1 1 d .
C17 C 0.5634(3) 0.6324(3) 0.6689(3) 0.0754(9) Uani 1 1 d .
H17 H 0.5238 0.6610 0.6117 0.090 Uiso 1 1 calc R
C18 C 0.4945(4) 0.5600(3) 0.7414(3) 0.0905(10) Uani 1 1 d .
H18 H 0.4092 0.5403 0.7329 0.109 Uiso 1 1 calc R
C19 C 0.5519(5) 0.5173(3) 0.8257(3) 0.0909(11) Uani 1 1 d .
H19 H 0.5069 0.4674 0.8739 0.109 Uiso 1 1 calc R
C20 C 0.6752(5) 0.5482(3) 0.8386(3) 0.0940(11) Uani 1 1 d .
H20 H 0.7132 0.5207 0.8970 0.113 Uiso 1 1 calc R
C21 C 0.7443(3) 0.6200(2) 0.7657(2) 0.0734(9) Uani 1 1 d .
H21 H 0.8292 0.6396 0.7751 0.088 Uiso 1 1 calc R
C22 C 0.8139(3) 0.70561(19) 0.4808(2) 0.0461(6) Uani 1 1 d .
C23 C 0.8562(3) 0.7796(2) 0.3991(2) 0.0546(7) Uani 1 1 d .
H23 H 0.8577 0.8522 0.4186 0.065 Uiso 1 1 calc R
C24 C 0.8963(3) 0.7489(2) 0.2892(2) 0.0579(7) Uani 1 1 d .
H24 H 0.9247 0.8010 0.2362 0.069 Uiso 1 1 calc R
C25 C 0.8949(3) 0.6423(2) 0.2567(2) 0.0503(7) Uani 1 1 d .
C26 C 0.8569(3) 0.56575(19) 0.3385(2) 0.0492(7) Uani 1 1 d .
C27 C 0.8173(3) 0.59674(19) 0.4484(2) 0.0507(7) Uani 1 1 d .
H27 H 0.7926 0.5442 0.5017 0.061 Uiso 1 1 calc R
C28 C 0.8441(4) 0.3756(2) 0.3759(3) 0.0928(11) Uani 1 1 d .
H28A H 0.8587 0.3066 0.3369 0.139 Uiso 1 1 calc R
H28B H 0.7507 0.3861 0.4228 0.139 Uiso 1 1 calc R
H28C H 0.9126 0.3751 0.4199 0.139 Uiso 1 1 calc R
C29 C 0.6983(5) 0.7755(3) 0.0586(4) 0.1237(15) Uani 1 1 d .
H29B H 0.6581 0.7417 0.1276 0.148 Uiso 1 1 calc R
H29A H 0.6919 0.7285 -0.0013 0.148 Uiso 1 1 calc R
C30 C 0.6174(5) 0.8855(3) 0.0506(5) 0.1512(19) Uani 1 1 d .
H30B H 0.6314 0.9066 -0.0253 0.227 Uiso 1 1 calc R
H30C H 0.6497 0.9386 0.0912 0.227 Uiso 1 1 calc R
H30A H 0.5186 0.8825 0.0809 0.227 Uiso 1 1 calc R
C31 C 1.2156(6) 0.7042(4) -0.0283(5) 0.166(2) Uani 1 1 d .
H31B H 1.2164 0.7072 -0.1063 0.199 Uiso 1 1 calc R
H31A H 1.2364 0.6276 -0.0094 0.199 Uiso 1 1 calc R
C32 C 1.3226(5) 0.7638(4) -0.0079(5) 0.1533(19) Uani 1 1 d .
H32C H 1.4103 0.7403 -0.0596 0.230 Uiso 1 1 calc R
H32A H 1.3340 0.7500 0.0658 0.230 Uiso 1 1 calc R
H32B H 1.2957 0.8411 -0.0163 0.230 Uiso 1 1 calc R

loop_
_atom_site_aniso_label
_atom_site_aniso_U_11
_atom_site_aniso_U_22
_atom_site_aniso_U_33
_atom_site_aniso_U_23
_atom_site_aniso_U_13
_atom_site_aniso_U_12
P 0.0863(7) 0.0673(5) 0.0495(5) -0.0091(4) -0.0155(4) 0.0039(5)
O1 0.1091(17) 0.0400(11) 0.0646(12) -0.0098(9) -0.0145(11) -0.0150(10)
O2 0.0878(19) 0.1110(18) 0.0866(16) -0.0154(13) 0.0047(13) -0.0260(15)
O3 0.127(2) 0.0754(13) 0.0492(12) -0.0149(10) -0.0258(12) 0.0137(13)
O4 0.0976(19) 0.0697(14) 0.0740(14) -0.0104(10) -0.0283(13) 0.0050(13)
N 0.0898(18) 0.0487(13) 0.0500(14) -0.0106(10) -0.0163(12) -0.0064(12)
C1 0.067(2) 0.073(2) 0.100(3) -0.0097(18) -0.0139(19) -0.0082(19)
C2 0.074(3) 0.102(3) 0.133(3) -0.012(2) -0.027(2) 0.015(3)
C3 0.096(3) 0.086(3) 0.105(3) -0.003(2) -0.013(2) 0.030(2)
C4 0.103(3) 0.058(2) 0.084(2) -0.0109(16) -0.006(2) 0.001(2)
C5 0.076(2) 0.0561(19) 0.0618(19) -0.0057(14) -0.0115(16) -0.0016(17)
C6 0.059(2) 0.0565(18) 0.0435(16) -0.0070(12) -0.0016(13) -0.0084(15)
C7 0.0603(19) 0.0490(17) 0.0395(15) -0.0081(12) -0.0021(13) -0.0103(14)
C8 0.063(2) 0.0378(14) 0.0498(17) -0.0041(12) -0.0077(15) -0.0103(13)
C9 0.074(2) 0.109(3) 0.060(2) -0.0153(17) -0.0117(17) -0.0155(19)
C10 0.103(3) 0.126(3) 0.075(3) -0.003(2) -0.039(3) -0.028(2)
C11 0.076(3) 0.083(2) 0.106(3) 0.021(2) -0.036(2) -0.0250(19)
C12 0.068(2) 0.065(2) 0.089(3) 0.0104(17) -0.0046(19) -0.0112(16)
C13 0.067(2) 0.0531(17) 0.0614(19) -0.0034(13) -0.0054(17) -0.0093(15)
C14 0.0604(19) 0.0578(19) 0.0462(16) -0.0043(13) -0.0080(13) -0.0077(14)
C15 0.0546(18) 0.0492(16) 0.0501(16) -0.0056(13) -0.0163(13) -0.0058(13)
C16 0.0577(19) 0.0529(16) 0.0514(17) -0.0101(13) -0.0113(14) -0.0059(14)
C17 0.068(2) 0.090(2) 0.073(2) 0.0085(18) -0.0210(17) -0.0197(19)
C18 0.072(2) 0.110(3) 0.093(3) -0.001(2) -0.011(2) -0.037(2)
C19 0.108(3) 0.088(2) 0.073(2) 0.0135(18) -0.003(2) -0.031(2)
C20 0.113(3) 0.100(3) 0.072(2) 0.025(2) -0.027(2) -0.022(2)
C21 0.080(2) 0.078(2) 0.069(2) 0.0098(17) -0.0286(18) -0.0182(18)
C22 0.0512(17) 0.0417(15) 0.0479(16) -0.0067(12) -0.0163(12) -0.0049(12)
C23 0.074(2) 0.0382(14) 0.0548(18) -0.0051(13) -0.0203(14) -0.0081(13)
C24 0.079(2) 0.0458(16) 0.0504(17) 0.0015(13) -0.0150(14) -0.0140(14)
C25 0.0610(18) 0.0453(16) 0.0460(16) -0.0072(13) -0.0156(13) -0.0051(13)
C26 0.0554(18) 0.0395(15) 0.0551(17) -0.0085(13) -0.0170(13) -0.0063(12)
C27 0.0605(18) 0.0414(15) 0.0519(17) 0.0021(12) -0.0162(13) -0.0074(13)
C28 0.144(3) 0.0417(17) 0.098(3) 0.0010(17) -0.038(2) -0.0159(19)
C29 0.090(3) 0.112(3) 0.171(4) -0.036(3) -0.028(3) -0.016(3)
C30 0.116(4) 0.101(3) 0.241(6) 0.008(3) -0.070(4) 0.020(3)
C31 0.101(4) 0.128(4) 0.256(7) -0.025(4) -0.016(4) -0.008(3)
C32 0.100(4) 0.152(4) 0.214(6) -0.026(4) -0.048(4) -0.013(3)

loop_
_atom_type_symbol
_atom_type_description
_atom_type_scat_dispersion_real
_atom_type_scat_dispersion_imag
_atom_type_scat_source
C C 0.0033 0.0016 'International Tables Vol C Tables 4.2.6.8 and 6.1.1.4'
H H 0.0000 0.0000 'International Tables Vol C Tables 4.2.6.8 and 6.1.1.4'
N N 0.0061 0.0033 'International Tables Vol C Tables 4.2.6.8 and 6.1.1.4'
P P 0.1023 0.0942 'International Tables Vol C Tables 4.2.6.8 and 6.1.1.4'
O O 0.0106 0.0060 'International Tables Vol C Tables 4.2.6.8 and 6.1.1.4'

loop_
_geom_angle_atom_site_label_1
_geom_angle_atom_site_label_2
_geom_angle_atom_site_label_3
_geom_angle
O3 P O4 116.93(12)
O3 P O2 115.75(13)
O4 P O2 95.43(14)
O3 P N 110.41(12)
O4 P N 108.27(12)
O2 P N 108.97(13)
C26 O1 C28 118.4(2)
C31 O2 P 119.6(3)
C29 O4 P 120.3(2)
C25 N P 128.68(17)
C25 N H 115.7
P N H 115.7
C2 C1 C6 122.1(3)
C2 C1 H1 119.0
C6 C1 H1 119.0
C3 C2 C1 119.8(4)
C3 C2 H2 120.1
C1 C2 H2 120.1
C2 C3 C4 119.8(3)
C2 C3 H3 120.1
C4 C3 H3 120.1
C3 C4 C5 120.0(3)
C3 C4 H4 120.0
C5 C4 H4 120.0
C6 C5 C4 121.1(3)
C6 C5 H5 119.5
C4 C5 H5 119.5
C5 C6 C1 117.2(3)
C5 C6 C7 121.9(3)
C1 C6 C7 120.8(3)
C14 C7 C6 122.0(3)
C14 C7 C8 117.9(2)
C6 C7 C8 119.9(2)
C13 C8 C9 117.8(3)
C13 C8 C7 119.9(2)
C9 C8 C7 122.3(3)
C10 C9 C8 121.0(3)
C10 C9 H9 119.5
C8 C9 H9 119.5
C11 C10 C9 120.5(3)
C11 C10 H10 119.7
C9 C10 H10 119.7
C12 C11 C10 119.3(3)
C12 C11 H11 120.3
C10 C11 H11 120.3
C11 C12 C13 120.2(3)
C11 C12 H12 119.9
C13 C12 H12 119.9
C8 C13 C12 121.2(3)
C8 C13 H13 119.4
C12 C13 H13 119.4
C15 C14 C7 177.9(3)
C14 C15 C22 121.3(2)
C14 C15 C16 119.5(2)
C22 C15 C16 119.2(2)
C21 C16 C17 117.5(3)
C21 C16 C15 121.5(3)
C17 C16 C15 121.0(2)
C16 C17 C18 121.4(3)
C16 C17 H17 119.3
C18 C17 H17 119.3
C19 C18 C17 119.8(3)
C19 C18 H18 120.1
C17 C18 H18 120.1
C20 C19 C18 119.6(3)
C20 C19 H19 120.2
C18 C19 H19 120.2
C19 C20 C21 120.5(3)
C19 C20 H20 119.8
C21 C20 H20 119.8
C16 C21 C20 121.2(3)
C16 C21 H21 119.4
C20 C21 H21 119.4
C23 C22 C27 117.3(2)
C23 C22 C15 121.9(2)
C27 C22 C15 120.8(2)
C22 C23 C24 121.9(2)
C22 C23 H23 119.1
C24 C23 H23 119.1
C25 C24 C23 120.9(2)
C25 C24 H24 119.5
C23 C24 H24 119.5
C24 C25 C26 117.9(2)
C24 C25 N 123.6(2)
C26 C25 N 118.4(2)
O1 C26 C27 124.7(2)
O1 C26 C25 114.4(2)
C27 C26 C25 120.9(2)
C26 C27 C22 121.1(2)
C26 C27 H27 119.5
C22 C27 H27 119.5
O1 C28 H28A 109.5
O1 C28 H28B 109.5
H28A C28 H28B 109.5
O1 C28 H28C 109.5
H28A C28 H28C 109.5
H28B C28 H28C 109.5
O4 C29 C30 110.2(3)
O4 C29 H29B 109.6
C30 C29 H29B 109.6
O4 C29 H29A 109.6
C30 C29 H29A 109.6
H29B C29 H29A 108.1
C29 C30 H30B 109.5
C29 C30 H30C 109.5
H30B C30 H30C 109.5
C29 C30 H30A 109.5
H30B C30 H30A 109.5
H30C C30 H30A 109.5
O2 C31 C32 112.1(4)
O2 C31 H31B 109.2
C32 C31 H31B 109.2
O2 C31 H31A 109.2
C32 C31 H31A 109.2
H31B C31 H31A 107.9
C31 C32 H32C 109.5
C31 C32 H32A 109.5
H32C C32 H32A 109.5
C31 C32 H32B 109.5
H32C C32 H32B 109.5
H32A C32 H32B 109.5

loop_
_geom_bond_atom_site_label_1
_geom_bond_atom_site_label_2
_geom_bond_distance
P O3 1.4563(18)
P O4 1.559(2)
P O2 1.569(2)
P N 1.633(2)
O1 C26 1.366(3)
O1 C28 1.407(3)
O2 C31 1.390(5)
O4 C29 1.396(4)
N C25 1.409(3)
N H 0.8600
C1 C2 1.367(4)
C1 C6 1.382(4)
C1 H1 0.9300
C2 C3 1.363(5)
C2 H2 0.9300
C3 C4 1.370(5)
C3 H3 0.9300
C4 C5 1.381(4)
C4 H4 0.9300
C5 C6 1.380(4)
C5 H5 0.9300
C6 C7 1.488(4)
C7 C14 1.313(3)
C7 C8 1.492(4)
C8 C13 1.373(4)
C8 C9 1.378(4)
C9 C10 1.366(4)
C9 H9 0.9300
C10 C11 1.365(5)
C10 H10 0.9300
C11 C12 1.364(4)
C11 H11 0.9300
C12 C13 1.374(4)
C12 H12 0.9300
C13 H13 0.9300
C14 C15 1.311(3)
C15 C22 1.483(3)
C15 C16 1.497(4)
C16 C21 1.373(4)
C16 C17 1.379(4)
C17 C18 1.381(4)
C17 H17 0.9300
C18 C19 1.367(5)
C18 H18 0.9300
C19 C20 1.358(5)
C19 H19 0.9300
C20 C21 1.378(4)
C20 H20 0.9300
C21 H21 0.9300
C22 C23 1.378(3)
C22 C27 1.395(3)
C23 C24 1.380(3)
C23 H23 0.9300
C24 C25 1.378(3)
C24 H24 0.9300
C25 C26 1.392(3)
C26 C27 1.381(3)
C27 H27 0.9300
C28 H28A 0.9600
C28 H28B 0.9600
C28 H28C 0.9600
C29 C30 1.484(5)
C29 H29B 0.9700
C29 H29A 0.9700
C30 H30B 0.9600
C30 H30C 0.9600
C30 H30A 0.9600
C31 C32 1.427(6)
C31 H31B 0.9700
C31 H31A 0.9700
C32 H32C 0.9600
C32 H32A 0.9600
C32 H32B 0.9600
